data_7030536
loop_
_publ_author_name
'Illner, Peter'
'Puchta, Ralph'
'Heinemann, Frank W.'
'van Eldik, Rudi'

_publ_section_title
;
 Is bis(trifluoromethylsulfonyl)amide an innocent anion? X-Ray
 structure data and DFT calculations
;
_journal_coden_ASTM DTARAF
_journal_issue 15
_journal_name_full 'Dalton Transactions'
_journal_page_first 2795
_journal_page_last 2801
_journal_paper_doi 10.1039/b820940e
_journal_year 2009
_chemical_formula_moiety 'C15 H11 N4 O3 Pd, C2 F6 N O4 S2'
_chemical_formula_sum 'C17 H11 F6 N5 O7 Pd S2'
_chemical_formula_weight 681.83
_space_group_IT_number 2
_symmetry_cell_setting triclinic
_symmetry_space_group_name_Hall '-P 1'
_symmetry_space_group_name_H-M 'P -1'
_atom_sites_solution_hydrogens geom
_atom_sites_solution_primary direct
_atom_sites_solution_secondary difmap
_audit_creation_method SHELXL-97
_cell_angle_alpha 105.085(4)
_cell_angle_beta 94.861(7)
_cell_angle_gamma 96.944(4)
_cell_formula_units_Z 2
_cell_length_a 9.0079(8)
_cell_length_b 9.6124(2)
_cell_length_c 13.5373(9)
_cell_measurement_reflns_used 152
_cell_measurement_temperature 100(2)
_cell_measurement_theta_max 20.00
_cell_measurement_theta_min 6.00
_cell_volume 1115.18(13)
_computing_cell_refinement 'EVALCCD (Duisenberg, 2003)'
_computing_data_collection 'COLLECT (Bruker-Nonius, 2002)'
_computing_data_reduction 'EVALCCD (Duisenberg, 2003)'
_computing_molecular_graphics 'SHELXTL 6.12 (Bruker AXS, 2002)'
_computing_publication_material 'SHELXTL 6.12 (Bruker AXS, 2002)'
_computing_structure_refinement 'SHELXTL 6.12 (Bruker AXS, 2002)'
_computing_structure_solution 'SHELXTL 6.12 (Bruker AXS, 2002)'
_diffrn_ambient_temperature 100(2)
_diffrn_detector_area_resol_mean 9
_diffrn_measured_fraction_theta_full 0.998
_diffrn_measured_fraction_theta_max 0.998
_diffrn_measurement_device_type 'Bruker-Nonius KappaCCD'
_diffrn_measurement_method
;
\f- and \w-rotations with 2.00 \% and 120 sec per frame
;
_diffrn_radiation_monochromator graphite
_diffrn_radiation_source 'fine-focus sealed tube'
_diffrn_radiation_type MoK\a
_diffrn_radiation_wavelength 0.71073
_diffrn_reflns_av_R_equivalents 0.0284
_diffrn_reflns_av_sigmaI/netI 0.0202
_diffrn_reflns_limit_h_max 12
_diffrn_reflns_limit_h_min -12
_diffrn_reflns_limit_k_max 12
_diffrn_reflns_limit_k_min -12
_diffrn_reflns_limit_l_max 18
_diffrn_reflns_limit_l_min -18
_diffrn_reflns_number 31846
_diffrn_reflns_theta_full 28.70
_diffrn_reflns_theta_max 28.70
_diffrn_reflns_theta_min 3.31
_exptl_absorpt_coefficient_mu 1.123
_exptl_absorpt_correction_T_max 0.935
_exptl_absorpt_correction_T_min 0.805
_exptl_absorpt_correction_type multi-scan
_exptl_absorpt_process_details 'SADABS, Bruker-AXS, 2002'
_exptl_crystal_colour yellow
_exptl_crystal_density_diffrn 2.031
_exptl_crystal_density_method 'not measured'
_exptl_crystal_description prism
_exptl_crystal_F_000 672
_exptl_crystal_size_max 0.21
_exptl_crystal_size_mid 0.13
_exptl_crystal_size_min 0.06
_refine_diff_density_max 0.459
_refine_diff_density_min -0.571
_refine_diff_density_rms 0.070
_refine_ls_extinction_method none
_refine_ls_goodness_of_fit_ref 1.055
_refine_ls_hydrogen_treatment constr
_refine_ls_matrix_type full
_refine_ls_number_parameters 343
_refine_ls_number_reflns 5746
_refine_ls_number_restraints 0
_refine_ls_restrained_S_all 1.055
_refine_ls_R_factor_all 0.0244
_refine_ls_R_factor_gt 0.0194
_refine_ls_shift/su_max 0.003
_refine_ls_shift/su_mean 0.000
_refine_ls_structure_factor_coef Fsqd
_refine_ls_weighting_details 'calc w=1/[\s^2^(Fo^2^)+(0.0190P)^2^+0.8757P] where P=(Fo^2^+2Fc^2^)/3'
_refine_ls_weighting_scheme calc
_refine_ls_wR_factor_gt 0.0453
_refine_ls_wR_factor_ref 0.0470
_reflns_number_gt 5198
_reflns_number_total 5746
_reflns_threshold_expression >2sigma(I)
_cod_duplicate_entry 7000997
_cod_data_source_file b820940e.txt
_cod_data_source_block pi0701
_cod_original_sg_symbol_Hall -P1
_cod_original_sg_symbol_H-M P-1
_cod_database_code 7030536

loop_
_symmetry_equiv_pos_as_xyz
'x, y, z'
'-x, -y, -z'

loop_
_atom_site_label
_atom_site_type_symbol
_atom_site_fract_x
_atom_site_fract_y
_atom_site_fract_z
_atom_site_U_iso_or_equiv
_atom_site_adp_type
_atom_site_occupancy
_atom_site_symmetry_multiplicity
_atom_site_calc_flag
_atom_site_refinement_flags
Pd1 Pd 0.936254(13) 0.909390(12) 0.076028(9) 0.00908(4) Uani 1 1 d .
N1 N 0.89848(15) 1.08773(14) 0.18328(10) 0.0116(2) Uani 1 1 d .
N2 N 1.12419(14) 0.94587(14) 0.16389(10) 0.0103(2) Uani 1 1 d .
N3 N 1.03133(15) 0.74062(14) -0.00152(10) 0.0110(2) Uani 1 1 d .
N4 N 0.62978(15) 0.80764(15) -0.01481(11) 0.0145(3) Uani 1 1 d .
O1 O 0.75120(13) 0.88852(13) -0.02732(9) 0.0160(2) Uani 1 1 d .
O2 O 0.63756(14) 0.74744(16) 0.05494(11) 0.0268(3) Uani 1 1 d .
O3 O 0.51643(14) 0.79874(16) -0.07380(11) 0.0281(3) Uani 1 1 d .
C1 C 0.77215(18) 1.14839(17) 0.18904(12) 0.0138(3) Uani 1 1 d .
H1A H 0.6893 1.1081 0.1370 0.017 Uiso 1 1 calc R
C2 C 0.75900(19) 1.26849(18) 0.26907(13) 0.0167(3) Uani 1 1 d .
H2A H 0.6684 1.3100 0.2719 0.020 Uiso 1 1 calc R
C3 C 0.8801(2) 1.32704(18) 0.34485(13) 0.0174(3) Uani 1 1 d .
H3A H 0.8733 1.4093 0.4002 0.021 Uiso 1 1 calc R
C4 C 1.01172(19) 1.26460(17) 0.33928(13) 0.0152(3) Uani 1 1 d .
H4A H 1.0955 1.3036 0.3907 0.018 Uiso 1 1 calc R
C5 C 1.01893(18) 1.14483(16) 0.25776(12) 0.0121(3) Uani 1 1 d .
C6 C 1.15086(17) 1.06803(16) 0.24316(12) 0.0114(3) Uani 1 1 d .
C7 C 1.29325(18) 1.10936(17) 0.29875(12) 0.0137(3) Uani 1 1 d .
H7A H 1.3156 1.1958 0.3541 0.016 Uiso 1 1 calc R
C8 C 1.40240(18) 1.02037(18) 0.27104(12) 0.0142(3) Uani 1 1 d .
H8A H 1.5001 1.0463 0.3088 0.017 Uiso 1 1 calc R
C9 C 1.37195(18) 0.89462(17) 0.18945(12) 0.0137(3) Uani 1 1 d .
H9A H 1.4469 0.8340 0.1717 0.016 Uiso 1 1 calc R
C10 C 1.22878(17) 0.85982(16) 0.13444(12) 0.0111(3) Uani 1 1 d .
C11 C 1.17365(17) 0.73769(16) 0.04196(12) 0.0110(3) Uani 1 1 d .
C12 C 1.25461(18) 0.62812(17) -0.00029(12) 0.0127(3) Uani 1 1 d .
H12A H 1.3530 0.6265 0.0304 0.015 Uiso 1 1 calc R
C13 C 1.18921(19) 0.51997(17) -0.08875(12) 0.0151(3) Uani 1 1 d .
H13A H 1.2433 0.4443 -0.1195 0.018 Uiso 1 1 calc R
C14 C 1.04515(19) 0.52351(17) -0.13143(12) 0.0148(3) Uani 1 1 d .
H14A H 0.9993 0.4501 -0.1914 0.018 Uiso 1 1 calc R
C15 C 0.96833(18) 0.63545(17) -0.08578(12) 0.0127(3) Uani 1 1 d .
H15A H 0.8691 0.6376 -0.1148 0.015 Uiso 1 1 calc R
N5 N 0.42543(16) 0.32535(15) 0.70213(11) 0.0155(3) Uani 1 1 d .
S1 S 0.27332(4) 0.29766(4) 0.62801(3) 0.01488(8) Uani 1 1 d .
O4 O 0.14728(15) 0.30915(17) 0.68534(11) 0.0317(3) Uani 1 1 d .
O5 O 0.27595(15) 0.36104(13) 0.54317(10) 0.0231(3) Uani 1 1 d .
S2 S 0.56851(5) 0.43690(4) 0.70111(3) 0.01443(8) Uani 1 1 d .
O6 O 0.66820(15) 0.45226(14) 0.79273(10) 0.0227(3) Uani 1 1 d .
O7 O 0.53877(15) 0.56502(13) 0.67269(10) 0.0221(3) Uani 1 1 d .
C16 C 0.25988(18) 0.10144(17) 0.56908(13) 0.0150(3) Uani 1 1 d .
F1 F 0.38356(11) 0.06946(11) 0.52686(8) 0.0211(2) Uani 1 1 d .
F2 F 0.14327(11) 0.05790(11) 0.49539(8) 0.0220(2) Uani 1 1 d .
F3 F 0.24015(13) 0.02632(12) 0.63790(9) 0.0296(3) Uani 1 1 d .
C17 C 0.67235(19) 0.34200(18) 0.59880(13) 0.0173(3) Uani 1 1 d .
F4 F 0.59546(12) 0.31242(12) 0.50607(8) 0.0252(2) Uani 1 1 d .
F5 F 0.70539(13) 0.21799(11) 0.61486(9) 0.0257(2) Uani 1 1 d .
F6 F 0.80175(12) 0.42686(12) 0.59984(9) 0.0267(2) Uani 1 1 d .

loop_
_atom_site_aniso_label
_atom_site_aniso_U_11
_atom_site_aniso_U_22
_atom_site_aniso_U_33
_atom_site_aniso_U_23
_atom_site_aniso_U_13
_atom_site_aniso_U_12
Pd1 0.00733(6) 0.01055(6) 0.00892(6) 0.00304(4) -0.00104(4) 0.00023(4)
N1 0.0118(6) 0.0122(6) 0.0114(6) 0.0047(5) 0.0008(5) 0.0016(5)
N2 0.0096(6) 0.0116(6) 0.0098(6) 0.0041(5) -0.0008(5) 0.0000(5)
N3 0.0108(6) 0.0114(6) 0.0106(6) 0.0036(5) 0.0008(5) 0.0005(5)
N4 0.0082(6) 0.0183(7) 0.0185(7) 0.0080(5) 0.0007(5) 0.0019(5)
O1 0.0098(5) 0.0220(6) 0.0171(6) 0.0110(5) -0.0030(4) -0.0036(4)
O2 0.0147(6) 0.0402(8) 0.0351(8) 0.0291(6) 0.0012(5) 0.0009(5)
O3 0.0107(6) 0.0402(8) 0.0357(8) 0.0215(6) -0.0091(5) -0.0033(5)
C1 0.0128(7) 0.0152(7) 0.0154(8) 0.0072(6) 0.0018(6) 0.0029(6)
C2 0.0184(8) 0.0159(7) 0.0201(8) 0.0089(6) 0.0061(6) 0.0073(6)
C3 0.0248(9) 0.0138(7) 0.0154(8) 0.0045(6) 0.0057(6) 0.0062(6)
C4 0.0193(8) 0.0126(7) 0.0137(8) 0.0046(6) -0.0007(6) 0.0016(6)
C5 0.0135(7) 0.0120(7) 0.0121(7) 0.0062(6) 0.0002(6) 0.0011(5)
C6 0.0122(7) 0.0112(7) 0.0108(7) 0.0048(5) -0.0002(5) -0.0004(5)
C7 0.0148(8) 0.0136(7) 0.0117(7) 0.0045(6) -0.0022(6) -0.0013(6)
C8 0.0103(7) 0.0183(8) 0.0138(7) 0.0072(6) -0.0036(6) -0.0020(6)
C9 0.0107(7) 0.0161(7) 0.0155(8) 0.0071(6) 0.0001(6) 0.0013(6)
C10 0.0107(7) 0.0121(7) 0.0120(7) 0.0067(5) 0.0006(5) 0.0008(5)
C11 0.0105(7) 0.0125(7) 0.0111(7) 0.0062(6) 0.0009(5) -0.0009(5)
C12 0.0124(7) 0.0150(7) 0.0129(7) 0.0073(6) 0.0020(6) 0.0022(6)
C13 0.0187(8) 0.0144(7) 0.0138(8) 0.0054(6) 0.0054(6) 0.0034(6)
C14 0.0176(8) 0.0136(7) 0.0123(7) 0.0033(6) 0.0025(6) -0.0008(6)
C15 0.0114(7) 0.0141(7) 0.0117(7) 0.0038(6) 0.0001(5) -0.0015(6)
N5 0.0145(7) 0.0181(7) 0.0128(7) 0.0045(5) -0.0029(5) 0.0002(5)
S1 0.01355(18) 0.01506(18) 0.01325(19) -0.00140(14) -0.00197(14) 0.00542(14)
O4 0.0178(7) 0.0444(9) 0.0245(7) -0.0090(6) 0.0039(5) 0.0112(6)
O5 0.0291(7) 0.0157(6) 0.0221(7) 0.0059(5) -0.0124(5) 0.0028(5)
S2 0.01671(19) 0.01179(17) 0.01255(19) 0.00176(14) -0.00300(14) 0.00018(14)
O6 0.0218(6) 0.0253(6) 0.0163(6) 0.0040(5) -0.0073(5) -0.0037(5)
O7 0.0280(7) 0.0126(6) 0.0253(7) 0.0053(5) -0.0002(5) 0.0037(5)
C16 0.0115(7) 0.0150(7) 0.0181(8) 0.0046(6) 0.0009(6) 0.0009(6)
F1 0.0151(5) 0.0170(5) 0.0273(6) -0.0022(4) 0.0047(4) 0.0047(4)
F2 0.0143(5) 0.0203(5) 0.0251(6) -0.0005(4) -0.0042(4) -0.0028(4)
F3 0.0304(6) 0.0278(6) 0.0359(7) 0.0209(5) 0.0038(5) -0.0024(5)
C17 0.0167(8) 0.0144(7) 0.0206(8) 0.0061(6) 0.0013(6) -0.0006(6)
F4 0.0256(6) 0.0326(6) 0.0145(5) 0.0033(4) 0.0027(4) 0.0007(5)
F5 0.0288(6) 0.0160(5) 0.0357(6) 0.0097(4) 0.0091(5) 0.0076(4)
F6 0.0193(5) 0.0238(5) 0.0357(6) 0.0091(5) 0.0051(5) -0.0049(4)

loop_
_atom_type_symbol
_atom_type_description
_atom_type_scat_dispersion_real
_atom_type_scat_dispersion_imag
_atom_type_scat_source
C C 0.0033 0.0016 'International Tables Vol C Tables 4.2.6.8 and 6.1.1.4'
H H 0.0000 0.0000 'International Tables Vol C Tables 4.2.6.8 and 6.1.1.4'
N N 0.0061 0.0033 'International Tables Vol C Tables 4.2.6.8 and 6.1.1.4'
O O 0.0106 0.0060 'International Tables Vol C Tables 4.2.6.8 and 6.1.1.4'
F F 0.0171 0.0103 'International Tables Vol C Tables 4.2.6.8 and 6.1.1.4'
S S 0.1246 0.1234 'International Tables Vol C Tables 4.2.6.8 and 6.1.1.4'
Pd Pd -0.9988 1.0072 'International Tables Vol C Tables 4.2.6.8 and 6.1.1.4'

loop_
_geom_angle_atom_site_label_1
_geom_angle_atom_site_label_2
_geom_angle_atom_site_label_3
_geom_angle
_geom_angle_site_symmetry_3
N2 Pd1 N3 81.25(5) .
N2 Pd1 N1 81.45(5) .
N3 Pd1 N1 162.67(5) .
N2 Pd1 O1 172.31(5) .
N3 Pd1 O1 98.84(5) .
N1 Pd1 O1 98.45(5) .
N2 Pd1 Pd1 94.35(4) 2_775
N3 Pd1 Pd1 88.04(4) 2_775
N1 Pd1 Pd1 94.40(4) 2_775
O1 Pd1 Pd1 77.98(3) 2_775
C1 N1 C5 119.77(14) .
C1 N1 Pd1 127.45(11) .
C5 N1 Pd1 112.75(10) .
C10 N2 C6 123.69(13) .
C10 N2 Pd1 117.98(10) .
C6 N2 Pd1 117.65(10) .
C15 N3 C11 119.92(14) .
C15 N3 Pd1 126.80(11) .
C11 N3 Pd1 113.26(10) .
O3 N4 O2 124.87(14) .
O3 N4 O1 116.82(13) .
O2 N4 O1 118.31(13) .
N4 O1 Pd1 116.15(9) .
N1 C1 C2 121.74(15) .
N1 C1 H1A 119.1 .
C2 C1 H1A 119.1 .
C3 C2 C1 118.96(15) .
C3 C2 H2A 120.5 .
C1 C2 H2A 120.5 .
C2 C3 C4 119.59(15) .
C2 C3 H3A 120.2 .
C4 C3 H3A 120.2 .
C5 C4 C3 119.12(15) .
C5 C4 H4A 120.4 .
C3 C4 H4A 120.4 .
N1 C5 C4 120.82(15) .
N1 C5 C6 114.62(13) .
C4 C5 C6 124.56(14) .
N2 C6 C7 119.27(14) .
N2 C6 C5 113.04(13) .
C7 C6 C5 127.67(14) .
C6 C7 C8 118.05(14) .
C6 C7 H7A 121.0 .
C8 C7 H7A 121.0 .
C9 C8 C7 121.60(15) .
C9 C8 H8A 119.2 .
C7 C8 H8A 119.2 .
C8 C9 C10 118.20(15) .
C8 C9 H9A 120.9 .
C10 C9 H9A 120.9 .
N2 C10 C9 119.15(14) .
N2 C10 C11 113.05(13) .
C9 C10 C11 127.77(14) .
N3 C11 C12 121.01(14) .
N3 C11 C10 114.16(13) .
C12 C11 C10 124.83(14) .
C11 C12 C13 118.81(15) .
C11 C12 H12A 120.6 .
C13 C12 H12A 120.6 .
C14 C13 C12 119.63(15) .
C14 C13 H13A 120.2 .
C12 C13 H13A 120.2 .
C13 C14 C15 119.32(15) .
C13 C14 H14A 120.3 .
C15 C14 H14A 120.3 .
N3 C15 C14 121.30(15) .
N3 C15 H15A 119.4 .
C14 C15 H15A 119.4 .
S2 N5 S1 125.07(9) .
O4 S1 O5 118.27(9) .
O4 S1 N5 110.93(8) .
O5 S1 N5 116.42(8) .
O4 S1 C16 103.54(8) .
O5 S1 C16 104.75(8) .
N5 S1 C16 99.98(7) .
O7 S2 O6 118.91(8) .
O7 S2 N5 115.67(8) .
O6 S2 N5 107.50(8) .
O7 S2 C17 104.47(8) .
O6 S2 C17 102.60(8) .
N5 S2 C17 106.05(8) .
F1 C16 F3 108.07(13) .
F1 C16 F2 108.23(13) .
F3 C16 F2 108.41(13) .
F1 C16 S1 111.11(11) .
F3 C16 S1 111.54(12) .
F2 C16 S1 109.38(11) .
F4 C17 F5 108.49(14) .
F4 C17 F6 108.31(14) .
F5 C17 F6 107.95(14) .
F4 C17 S2 112.23(12) .
F5 C17 S2 110.86(12) .
F6 C17 S2 108.87(11) .

loop_
_geom_bond_atom_site_label_1
_geom_bond_atom_site_label_2
_geom_bond_distance
_geom_bond_site_symmetry_2
Pd1 N2 1.9240(13) .
Pd1 N3 2.0172(13) .
Pd1 N1 2.0229(13) .
Pd1 O1 2.0381(11) .
Pd1 Pd1 3.2208(3) 2_775
N1 C1 1.339(2) .
N1 C5 1.370(2) .
N2 C10 1.346(2) .
N2 C6 1.3492(19) .
N3 C15 1.3403(19) .
N3 C11 1.371(2) .
N4 O3 1.2218(18) .
N4 O2 1.2306(18) .
N4 O1 1.3128(17) .
C1 C2 1.387(2) .
C1 H1A 0.9500 .
C2 C3 1.386(2) .
C2 H2A 0.9500 .
C3 C4 1.391(2) .
C3 H3A 0.9500 .
C4 C5 1.384(2) .
C4 H4A 0.9500 .
C5 C6 1.474(2) .
C6 C7 1.388(2) .
C7 C8 1.392(2) .
C7 H7A 0.9500 .
C8 C9 1.389(2) .
C8 H8A 0.9500 .
C9 C10 1.390(2) .
C9 H9A 0.9500 .
C10 C11 1.477(2) .
C11 C12 1.382(2) .
C12 C13 1.395(2) .
C12 H12A 0.9500 .
C13 C14 1.383(2) .
C13 H13A 0.9500 .
C14 C15 1.387(2) .
C14 H14A 0.9500 .
C15 H15A 0.9500 .
N5 S2 1.5772(14) .
N5 S1 1.5795(14) .
S1 O4 1.4278(14) .
S1 O5 1.4339(13) .
S1 C16 1.8314(17) .
S2 O7 1.4302(13) .
S2 O6 1.4319(13) .
S2 C17 1.8422(18) .
C16 F1 1.3272(19) .
C16 F3 1.3297(19) .
C16 F2 1.3314(18) .
C17 F4 1.325(2) .
C17 F5 1.3291(19) .
C17 F6 1.3362(19) .

loop_
_geom_torsion_atom_site_label_1
_geom_torsion_atom_site_label_2
_geom_torsion_atom_site_label_3
_geom_torsion_atom_site_label_4
_geom_torsion
_geom_torsion_site_symmetry_1
N2 Pd1 N1 C1 -175.90(14) .
N3 Pd1 N1 C1 -172.08(15) .
O1 Pd1 N1 C1 11.87(14) .
Pd1 Pd1 N1 C1 90.35(13) 2_775
N2 Pd1 N1 C5 2.07(10) .
N3 Pd1 N1 C5 5.9(2) .
O1 Pd1 N1 C5 -170.16(10) .
Pd1 Pd1 N1 C5 -91.68(10) 2_775
N3 Pd1 N2 C10 4.46(11) .
N1 Pd1 N2 C10 -176.69(12) .
Pd1 Pd1 N2 C10 -82.88(11) 2_775
N3 Pd1 N2 C6 175.38(12) .
N1 Pd1 N2 C6 -5.77(11) .
Pd1 Pd1 N2 C6 88.03(11) 2_775
N2 Pd1 N3 C15 176.86(13) .
N1 Pd1 N3 C15 173.04(15) .
O1 Pd1 N3 C15 -10.92(13) .
Pd1 Pd1 N3 C15 -88.43(13) 2_775
N2 Pd1 N3 C11 -1.46(10) .
N1 Pd1 N3 C11 -5.3(2) .
O1 Pd1 N3 C11 170.76(10) .
Pd1 Pd1 N3 C11 93.25(10) 2_775
O3 N4 O1 Pd1 177.28(12) .
O2 N4 O1 Pd1 -2.33(19) .
N3 Pd1 O1 N4 91.43(11) .
N1 Pd1 O1 N4 -89.76(11) .
Pd1 Pd1 O1 N4 177.50(11) 2_775
C5 N1 C1 C2 -0.1(2) .
Pd1 N1 C1 C2 177.72(12) .
N1 C1 C2 C3 0.1(2) .
C1 C2 C3 C4 0.0(2) .
C2 C3 C4 C5 0.0(2) .
C1 N1 C5 C4 0.1(2) .
Pd1 N1 C5 C4 -178.02(12) .
C1 N1 C5 C6 179.66(13) .
Pd1 N1 C5 C6 1.52(16) .
C3 C4 C5 N1 -0.1(2) .
C3 C4 C5 C6 -179.57(15) .
C10 N2 C6 C7 -0.1(2) .
Pd1 N2 C6 C7 -170.47(11) .
C10 N2 C6 C5 178.39(13) .
Pd1 N2 C6 C5 8.04(17) .
N1 C5 C6 N2 -6.04(19) .
C4 C5 C6 N2 173.48(14) .
N1 C5 C6 C7 172.33(15) .
C4 C5 C6 C7 -8.2(3) .
N2 C6 C7 C8 -1.2(2) .
C5 C6 C7 C8 -179.47(15) .
C6 C7 C8 C9 0.9(2) .
C7 C8 C9 C10 0.8(2) .
C6 N2 C10 C9 1.8(2) .
Pd1 N2 C10 C9 172.12(11) .
C6 N2 C10 C11 -176.65(13) .
Pd1 N2 C10 C11 -6.33(17) .
C8 C9 C10 N2 -2.1(2) .
C8 C9 C10 C11 176.13(15) .
C15 N3 C11 C12 0.6(2) .
Pd1 N3 C11 C12 179.01(11) .
C15 N3 C11 C10 -179.84(13) .
Pd1 N3 C11 C10 -1.39(16) .
N2 C10 C11 N3 4.87(19) .
C9 C10 C11 N3 -173.42(15) .
N2 C10 C11 C12 -175.55(14) .
C9 C10 C11 C12 6.2(2) .
N3 C11 C12 C13 0.2(2) .
C10 C11 C12 C13 -179.31(14) .
C11 C12 C13 C14 -0.7(2) .
C12 C13 C14 C15 0.4(2) .
C11 N3 C15 C14 -0.9(2) .
Pd1 N3 C15 C14 -179.10(11) .
C13 C14 C15 N3 0.4(2) .
S2 N5 S1 O4 -128.25(12) .
S2 N5 S1 O5 10.88(14) .
S2 N5 S1 C16 122.98(11) .
S1 N5 S2 O7 32.19(14) .
S1 N5 S2 O6 167.75(10) .
S1 N5 S2 C17 -83.06(12) .
O4 S1 C16 F1 -169.41(12) .
O5 S1 C16 F1 66.04(13) .
N5 S1 C16 F1 -54.86(13) .
O4 S1 C16 F3 -48.76(13) .
O5 S1 C16 F3 -173.31(11) .
N5 S1 C16 F3 65.79(13) .
O4 S1 C16 F2 71.16(13) .
O5 S1 C16 F2 -53.39(13) .
N5 S1 C16 F2 -174.29(11) .
O7 S2 C17 F4 -57.44(13) .
O6 S2 C17 F4 177.86(11) .
N5 S2 C17 F4 65.22(13) .
O7 S2 C17 F5 -178.93(11) .
O6 S2 C17 F5 56.37(13) .
N5 S2 C17 F5 -56.27(13) .
O7 S2 C17 F6 62.45(13) .
O6 S2 C17 F6 -62.25(13) .
N5 S2 C17 F6 -174.89(11) .
